data_1514805
loop_
_publ_author_name
'Kuppuswamy, Subramaniam'
'Powers, Tamara M.'
'Krogman, Jeremy P.'
'Bezpalko, Mark W.'
'Foxman, Bruce M.'
'Thomas, Christine M.'

_publ_section_title
;
 Vanadium--iron complexes featuring metal--metal multiple bonds
;
_journal_issue 9
_journal_name_full 'Chemical Science'
_journal_page_first 3557
_journal_paper_doi 10.1039/c3sc51337h
_journal_volume 4
_journal_year 2013
_chemical_formula_moiety 'C60 H69 Fe1 N4 P4 V1'
_chemical_formula_sum 'C60 H69 Fe N4 P4 V'
_chemical_formula_weight 1076.92
_space_group_IT_number 14
_symmetry_cell_setting monoclinic
_symmetry_space_group_name_Hall '-P 2ybc'
_symmetry_space_group_name_H-M 'P 1 21/c 1'
_atom_sites_solution_hydrogens difmap
_atom_sites_solution_primary direct
_audit_creation_date 2012-11-27
_audit_creation_method CRYSTALS_ver_14.52
_cell_angle_alpha 90
_cell_angle_beta 95.9356(14)
_cell_angle_gamma 90
_cell_formula_units_Z 4
_cell_length_a 13.0944(3)
_cell_length_b 14.5742(4)
_cell_length_c 28.4690(8)
_cell_measurement_reflns_used 7457
_cell_measurement_temperature 135
_cell_measurement_theta_max 25
_cell_measurement_theta_min 3
_cell_volume 5403.9(2)
_computing_cell_refinement 'Apex2 (Bruker AXS, 2006)'
_computing_data_collection 'Apex2 (Bruker AXS, 2006)'
_computing_data_reduction 'Apex2 (Bruker AXS, 2006)'
_computing_molecular_graphics 'CAMERON (Watkin et al., 1996)'
_computing_publication_material 'CRYSTALS (Betteridge et al., 2003)'
_computing_structure_refinement 'CRYSTALS (Betteridge et al., 2003)'
_computing_structure_solution 'SIR92 (Altomare et al., 1994)'
_diffrn_ambient_temperature 135
_diffrn_measured_fraction_theta_full 0.997
_diffrn_measured_fraction_theta_max 0.993
_diffrn_measurement_device Area
_diffrn_measurement_device_type 'Bruker Kappa Apex2'
_diffrn_measurement_method '\f & \w scans'
_diffrn_radiation_monochromator graphite
_diffrn_radiation_type 'Mo K\a'
_diffrn_radiation_wavelength 0.71073
_diffrn_reflns_av_R_equivalents 0.000
_diffrn_reflns_limit_h_max 17
_diffrn_reflns_limit_h_min -16
_diffrn_reflns_limit_k_max 0
_diffrn_reflns_limit_k_min -19
_diffrn_reflns_limit_l_max 38
_diffrn_reflns_limit_l_min -15
_diffrn_reflns_number 13563
_diffrn_reflns_theta_full 27.898
_diffrn_reflns_theta_max 28.467
_diffrn_reflns_theta_min 1.438
_diffrn_standards_number 0
_exptl_absorpt_coefficient_mu 0.603
_exptl_absorpt_correction_T_max 0.91
_exptl_absorpt_correction_T_min 0.88
_exptl_absorpt_correction_type multi-scan
_exptl_absorpt_process_details 'SADABS (Siemens, 1996)'
_exptl_crystal_colour orange
_exptl_crystal_density_diffrn 1.324
_exptl_crystal_density_method 'not measured'
_exptl_crystal_description prism
_exptl_crystal_F_000 2264
_exptl_crystal_size_max 0.226
_exptl_crystal_size_mid 0.218
_exptl_crystal_size_min 0.150
_refine_diff_density_max 0.72
_refine_diff_density_min -0.77
_refine_ls_extinction_method None
_refine_ls_goodness_of_fit_ref 0.9637
_refine_ls_hydrogen_treatment constr
_refine_ls_matrix_type full
_refine_ls_number_parameters 631
_refine_ls_number_reflns 13563
_refine_ls_number_restraints 0
_refine_ls_R_factor_all 0.0859
_refine_ls_R_factor_gt 0.0487
_refine_ls_shift/su_max 0.0013062
_refine_ls_shift/su_mean 0.0000733
_refine_ls_structure_factor_coef Fsqd
_refine_ls_weighting_details
;
 Method= Modified Sheldrick 
 w=1/[\s^2^(F^2^) + ( 0.04P)^2^ + 3.30P] 
 ,where P=(max(Fo^2^,0) + 2Fc^2^)/3 
;
_refine_ls_weighting_scheme calc
_refine_ls_wR_factor_all 0.1004
_refine_ls_wR_factor_gt 0.0915
_refine_ls_wR_factor_ref 0.1004
_reflns_limit_h_max 17
_reflns_limit_h_min -17
_reflns_limit_k_max 19
_reflns_limit_k_min 0
_reflns_limit_l_max 38
_reflns_limit_l_min 0
_reflns_number_gt 9252
_reflns_number_total 13563
_reflns_threshold_expression I>2.0\s(I)
_oxford_diffrn_Wilson_B_factor 1.39
_oxford_diffrn_Wilson_scale 36.88
_oxford_refine_ls_r_factor_ref 0.0859
_oxford_refine_ls_scale 0.16819(5)
_oxford_reflns_number_all 13563
_oxford_reflns_threshold_expression_ref I>-10.0\s(I)
_oxford_structure_analysis_title 'SK_715_0m in P2(1)/c'
_cod_data_source_file c3sc51337h.txt
_cod_data_source_block 5
_cod_original_sg_symbol_H-M 'P 1 21/c 1 '
_cod_original_formula_sum 'C60 H69 Fe1 N4 P4 V1'
_cod_database_code 1514805

loop_
_symmetry_equiv_pos_as_xyz
x,y,z
-x,-y,-z
-x,y+1/2,-z+1/2
x,-y+1/2,z+1/2

loop_
_atom_site_label
_atom_site_type_symbol
_atom_site_fract_x
_atom_site_fract_y
_atom_site_fract_z
_atom_site_U_iso_or_equiv
_atom_site_occupancy
_atom_site_adp_type
_atom_site_refinement_flags_posn
Fe1 Fe 0.75307(2) 0.73790(2) 0.623595(10) 0.0148 1.0000 Uani .
V1 V 0.90527(3) 0.74245(3) 0.649931(12) 0.0163 1.0000 Uani .
P1 P 0.83486(5) 0.65819(4) 0.571841(19) 0.0176 1.0000 Uani .
P2 P 0.79203(5) 0.88644(4) 0.62755(2) 0.0189 1.0000 Uani .
P3 P 0.76248(5) 0.66089(4) 0.692421(19) 0.0179 1.0000 Uani .
P4 P 0.57980(4) 0.74952(4) 0.595911(19) 0.0174 1.0000 Uani .
N1 N 0.95202(14) 0.66247(14) 0.60292(6) 0.0198 1.0000 Uani .
N2 N 0.91763(14) 0.87280(13) 0.64538(6) 0.0196 1.0000 Uani .
N3 N 0.88576(15) 0.68908(13) 0.70944(6) 0.0197 1.0000 Uani .
N4 N 0.51691(16) 0.83082(14) 0.62433(7) 0.0259 1.0000 Uani .
C1 C 0.79903(18) 0.53777(16) 0.55900(7) 0.0199 1.0000 Uani .
C2 C 0.8606(2) 0.47439(17) 0.53854(8) 0.0265 1.0000 Uani .
C3 C 0.8307(2) 0.38314(17) 0.53304(9) 0.0302 1.0000 Uani .
C4 C 0.7361(2) 0.35531(18) 0.54622(9) 0.0300 1.0000 Uani .
C5 C 0.6736(2) 0.41797(17) 0.56570(8) 0.0272 1.0000 Uani .
C6 C 0.70533(19) 0.50792(17) 0.57226(8) 0.0230 1.0000 Uani .
C7 C 0.86212(18) 0.70093(16) 0.51332(8) 0.0199 1.0000 Uani .
C8 C 0.91672(19) 0.78231(17) 0.51222(8) 0.0257 1.0000 Uani .
C9 C 0.9366(2) 0.82253(19) 0.47006(9) 0.0306 1.0000 Uani .
C10 C 0.9023(2) 0.78089(19) 0.42778(9) 0.0346 1.0000 Uani .
C11 C 0.8484(2) 0.6999(2) 0.42788(9) 0.0368 1.0000 Uani .
C12 C 0.8280(2) 0.65962(18) 0.47041(8) 0.0269 1.0000 Uani .
C13 C 1.04931(18) 0.62849(18) 0.58777(9) 0.0253 1.0000 Uani .
C14 C 1.1334(2) 0.7002(2) 0.59751(11) 0.0439 1.0000 Uani .
C15 C 1.0820(2) 0.5386(2) 0.61178(10) 0.0374 1.0000 Uani .
C16 C 0.74206(19) 0.96044(17) 0.67266(8) 0.0255 1.0000 Uani .
C17 C 0.7774(2) 0.94620(19) 0.72007(9) 0.0308 1.0000 Uani .
C18 C 0.7365(2) 0.9972(2) 0.75518(10) 0.0399 1.0000 Uani .
C19 C 0.6618(3) 1.0616(2) 0.74337(12) 0.0504 1.0000 Uani .
C20 C 0.6259(3) 1.0756(2) 0.69727(12) 0.0521 1.0000 Uani .
C21 C 0.6649(2) 1.0250(2) 0.66184(10) 0.0382 1.0000 Uani .
C22 C 0.78203(18) 0.96518(17) 0.57677(9) 0.0249 1.0000 Uani .
C23 C 0.8123(2) 1.05725(19) 0.58082(10) 0.0348 1.0000 Uani .
C24 C 0.8124(2) 1.1115(2) 0.54073(13) 0.0482 1.0000 Uani .
C25 C 0.7816(2) 1.0757(2) 0.49665(12) 0.0488 1.0000 Uani .
C26 C 0.7508(2) 0.9861(2) 0.49219(10) 0.0416 1.0000 Uani .
C27 C 0.75137(19) 0.93094(19) 0.53228(8) 0.0284 1.0000 Uani .
C28 C 0.99628(19) 0.94343(17) 0.65720(8) 0.0247 1.0000 Uani .
C29 C 1.0714(2) 0.9102(2) 0.69804(9) 0.0334 1.0000 Uani .
C30 C 1.0535(2) 0.9657(2) 0.61456(10) 0.0348 1.0000 Uani .
C31 C 0.76342(18) 0.53427(16) 0.69397(8) 0.0211 1.0000 Uani .
C32 C 0.84440(19) 0.49067(17) 0.67449(8) 0.0244 1.0000 Uani .
C33 C 0.8484(2) 0.39658(18) 0.67026(9) 0.0299 1.0000 Uani .
C34 C 0.7721(2) 0.34281(19) 0.68557(9) 0.0350 1.0000 Uani .
C35 C 0.6913(2) 0.38365(19) 0.70519(9) 0.0357 1.0000 Uani .
C36 C 0.6868(2) 0.47909(18) 0.70948(9) 0.0300 1.0000 Uani .
C37 C 0.69034(18) 0.69004(17) 0.74274(8) 0.0206 1.0000 Uani .
C38 C 0.7008(2) 0.64447(18) 0.78629(8) 0.0277 1.0000 Uani .
C39 C 0.6544(2) 0.6789(2) 0.82428(9) 0.0343 1.0000 Uani .
C40 C 0.5965(2) 0.7575(2) 0.81963(9) 0.0333 1.0000 Uani .
C41 C 0.5837(2) 0.80266(19) 0.77660(9) 0.0314 1.0000 Uani .
C42 C 0.63095(19) 0.76880(18) 0.73871(8) 0.0273 1.0000 Uani .
C43 C 0.94660(19) 0.66218(18) 0.75344(8) 0.0264 1.0000 Uani .
C44 C 1.0559(2) 0.6415(2) 0.74421(10) 0.0388 1.0000 Uani .
C45 C 0.9438(2) 0.7366(2) 0.79090(9) 0.0378 1.0000 Uani .
C46 C 0.54887(18) 0.77991(16) 0.53325(7) 0.0200 1.0000 Uani .
C47 C 0.5846(2) 0.72380(18) 0.49889(8) 0.0276 1.0000 Uani .
C48 C 0.5651(2) 0.7452(2) 0.45143(9) 0.0355 1.0000 Uani .
C49 C 0.5096(2) 0.8233(2) 0.43730(9) 0.0336 1.0000 Uani .
C50 C 0.4742(2) 0.87982(19) 0.47087(8) 0.0295 1.0000 Uani .
C51 C 0.49455(19) 0.85845(17) 0.51859(8) 0.0251 1.0000 Uani .
C52 C 0.49456(17) 0.64898(16) 0.59854(8) 0.0194 1.0000 Uani .
C53 C 0.4275(2) 0.61832(19) 0.56101(9) 0.0327 1.0000 Uani .
C54 C 0.3692(2) 0.5395(2) 0.56493(10) 0.0397 1.0000 Uani .
C55 C 0.3765(2) 0.49054(18) 0.60631(9) 0.0306 1.0000 Uani .
C56 C 0.4425(2) 0.52077(19) 0.64401(9) 0.0325 1.0000 Uani .
C57 C 0.5007(2) 0.59857(18) 0.64005(8) 0.0287 1.0000 Uani .
C58 C 0.40610(19) 0.84488(19) 0.62622(9) 0.0290 1.0000 Uani .
C59 C 0.3668(2) 0.7968(2) 0.66834(10) 0.0413 1.0000 Uani .
C60 C 0.3840(2) 0.9473(2) 0.62843(11) 0.0416 1.0000 Uani .
H4 H 0.5560 0.8639 0.6431 0.0316 1.0000 Uiso R
H21 H 0.9227 0.4932 0.5281 0.0323 1.0000 Uiso R
H31 H 0.8736 0.3404 0.5208 0.0356 1.0000 Uiso R
H41 H 0.7140 0.2938 0.5414 0.0355 1.0000 Uiso R
H51 H 0.6103 0.3994 0.5746 0.0333 1.0000 Uiso R
H61 H 0.6622 0.5493 0.5857 0.0270 1.0000 Uiso R
H81 H 0.9396 0.8116 0.5410 0.0309 1.0000 Uiso R
H91 H 0.9720 0.8772 0.4705 0.0367 1.0000 Uiso R
H101 H 0.9168 0.8071 0.3992 0.0425 1.0000 Uiso R
H111 H 0.8253 0.6714 0.3999 0.0445 1.0000 Uiso R
H121 H 0.7913 0.6052 0.4707 0.0315 1.0000 Uiso R
H131 H 1.0383 0.6178 0.5535 0.0290 1.0000 Uiso R
H141 H 1.1962 0.6777 0.5878 0.0656 1.0000 Uiso R
H142 H 1.1429 0.7115 0.6310 0.0654 1.0000 Uiso R
H143 H 1.1137 0.7558 0.5813 0.0654 1.0000 Uiso R
H151 H 1.1423 0.5137 0.5996 0.0551 1.0000 Uiso R
H152 H 1.0964 0.5483 0.6453 0.0556 1.0000 Uiso R
H153 H 1.0265 0.4938 0.6060 0.0555 1.0000 Uiso R
H171 H 0.8272 0.9017 0.7281 0.0362 1.0000 Uiso R
H181 H 0.7605 0.9858 0.7871 0.0475 1.0000 Uiso R
H191 H 0.6347 1.0968 0.7662 0.0604 1.0000 Uiso R
H201 H 0.5750 1.1194 0.6895 0.0622 1.0000 Uiso R
H211 H 0.6381 1.0346 0.6303 0.0462 1.0000 Uiso R
H231 H 0.8330 1.0822 0.6102 0.0413 1.0000 Uiso R
H241 H 0.8335 1.1727 0.5443 0.0573 1.0000 Uiso R
H251 H 0.7814 1.1126 0.4694 0.0591 1.0000 Uiso R
H261 H 0.7286 0.9614 0.4626 0.0503 1.0000 Uiso R
H271 H 0.7301 0.8694 0.5293 0.0330 1.0000 Uiso R
H281 H 0.9618 0.9998 0.6671 0.0303 1.0000 Uiso R
H291 H 1.1038 0.8533 0.6897 0.0489 1.0000 Uiso R
H292 H 1.1244 0.9552 0.7052 0.0498 1.0000 Uiso R
H293 H 1.0374 0.9009 0.7254 0.0494 1.0000 Uiso R
H301 H 1.0918 0.9138 0.6056 0.0522 1.0000 Uiso R
H302 H 1.1023 1.0146 0.6219 0.0519 1.0000 Uiso R
H303 H 1.0076 0.9848 0.5878 0.0516 1.0000 Uiso R
H321 H 0.8960 0.5265 0.6646 0.0288 1.0000 Uiso R
H331 H 0.9046 0.3689 0.6566 0.0360 1.0000 Uiso R
H341 H 0.7744 0.2784 0.6831 0.0417 1.0000 Uiso R
H351 H 0.6392 0.3486 0.7163 0.0432 1.0000 Uiso R
H361 H 0.6328 0.5070 0.7235 0.0355 1.0000 Uiso R
H381 H 0.7402 0.5915 0.7898 0.0329 1.0000 Uiso R
H391 H 0.6645 0.6490 0.8525 0.0411 1.0000 Uiso R
H401 H 0.5645 0.7810 0.8452 0.0394 1.0000 Uiso R
H411 H 0.5442 0.8543 0.7731 0.0378 1.0000 Uiso R
H421 H 0.6215 0.7994 0.7095 0.0327 1.0000 Uiso R
H431 H 0.9175 0.6069 0.7648 0.0320 1.0000 Uiso R
H441 H 1.0584 0.5908 0.7226 0.0574 1.0000 Uiso R
H442 H 1.0885 0.6943 0.7309 0.0578 1.0000 Uiso R
H443 H 1.0961 0.6249 0.7733 0.0573 1.0000 Uiso R
H451 H 0.8739 0.7497 0.7965 0.0564 1.0000 Uiso R
H452 H 0.9741 0.7913 0.7797 0.0557 1.0000 Uiso R
H453 H 0.9834 0.7161 0.8199 0.0566 1.0000 Uiso R
H471 H 0.6214 0.6703 0.5082 0.0324 1.0000 Uiso R
H481 H 0.5888 0.7055 0.4299 0.0430 1.0000 Uiso R
H491 H 0.4960 0.8381 0.4053 0.0402 1.0000 Uiso R
H501 H 0.4351 0.9332 0.4616 0.0341 1.0000 Uiso R
H511 H 0.4718 0.8989 0.5410 0.0298 1.0000 Uiso R
H531 H 0.4211 0.6511 0.5320 0.0393 1.0000 Uiso R
H541 H 0.3249 0.5197 0.5397 0.0482 1.0000 Uiso R
H551 H 0.3367 0.4374 0.6095 0.0369 1.0000 Uiso R
H561 H 0.4481 0.4877 0.6726 0.0395 1.0000 Uiso R
H571 H 0.5460 0.6180 0.6656 0.0340 1.0000 Uiso R
H581 H 0.3685 0.8190 0.5963 0.0335 1.0000 Uiso R
H591 H 0.4027 0.8225 0.6975 0.0619 1.0000 Uiso R
H592 H 0.2928 0.8099 0.6683 0.0615 1.0000 Uiso R
H593 H 0.3782 0.7306 0.6670 0.0619 1.0000 Uiso R
H601 H 0.3085 0.9559 0.6284 0.0611 1.0000 Uiso R
H602 H 0.4191 0.9721 0.6581 0.0610 1.0000 Uiso R
H603 H 0.4070 0.9796 0.6005 0.0619 1.0000 Uiso R

loop_
_atom_site_aniso_label
_atom_site_aniso_U_11
_atom_site_aniso_U_22
_atom_site_aniso_U_33
_atom_site_aniso_U_23
_atom_site_aniso_U_13
_atom_site_aniso_U_12
Fe1 0.01671(16) 0.01335(16) 0.01438(15) -0.00016(12) 0.00132(11) -0.00047(14)
V1 0.0185(2) 0.0145(2) 0.01607(18) -0.00004(14) 0.00201(14) -0.00001(16)
P1 0.0212(3) 0.0155(3) 0.0163(3) -0.0014(2) 0.0029(2) -0.0007(3)
P2 0.0198(3) 0.0147(3) 0.0220(3) -0.0001(2) 0.0017(2) 0.0003(3)
P3 0.0203(3) 0.0175(3) 0.0161(3) 0.0007(2) 0.0023(2) -0.0002(3)
P4 0.0197(3) 0.0176(3) 0.0148(3) 0.0002(2) 0.0011(2) -0.0007(3)
N1 0.0195(10) 0.0204(10) 0.0194(9) -0.0037(8) 0.0023(7) 0.0023(9)
N2 0.0196(10) 0.0156(10) 0.0236(10) -0.0014(8) 0.0016(8) -0.0026(8)
N3 0.0214(11) 0.0203(10) 0.0168(9) 0.0008(8) -0.0002(7) -0.0018(8)
N4 0.0271(12) 0.0259(12) 0.0239(10) -0.0045(8) -0.0009(8) 0.0023(10)
C1 0.0252(13) 0.0193(12) 0.0148(11) -0.0016(9) 0.0006(9) 0.0009(10)
C2 0.0322(15) 0.0252(14) 0.0236(12) -0.0027(10) 0.0103(10) -0.0020(11)
C3 0.0418(17) 0.0177(13) 0.0323(14) -0.0054(10) 0.0089(11) 0.0033(12)
C4 0.0372(16) 0.0191(13) 0.0333(14) -0.0023(10) 0.0012(11) -0.0042(12)
C5 0.0286(14) 0.0227(13) 0.0302(13) 0.0014(10) 0.0031(10) -0.0057(11)
C6 0.0238(13) 0.0211(13) 0.0239(12) -0.0012(9) 0.0018(9) 0.0014(10)
C7 0.0211(13) 0.0193(12) 0.0201(11) 0.0007(9) 0.0057(9) 0.0007(10)
C8 0.0276(14) 0.0250(14) 0.0250(12) -0.0014(10) 0.0051(10) -0.0020(11)
C9 0.0341(15) 0.0259(14) 0.0337(14) 0.0050(11) 0.0123(11) -0.0057(12)
C10 0.0484(18) 0.0318(16) 0.0256(13) 0.0090(11) 0.0134(12) 0.0033(13)
C11 0.0532(19) 0.0393(17) 0.0179(12) -0.0025(11) 0.0027(12) -0.0007(14)
C12 0.0356(15) 0.0225(13) 0.0227(12) -0.0007(10) 0.0033(10) -0.0053(12)
C13 0.0219(13) 0.0261(14) 0.0282(13) -0.0055(10) 0.0047(10) 0.0031(11)
C14 0.0244(15) 0.0431(18) 0.066(2) -0.0207(15) 0.0106(14) -0.0014(14)
C15 0.0326(16) 0.0391(17) 0.0412(16) 0.0019(13) 0.0068(12) 0.0185(14)
C16 0.0256(14) 0.0203(13) 0.0312(13) -0.0070(10) 0.0056(10) -0.0058(11)
C17 0.0277(15) 0.0317(15) 0.0331(14) -0.0049(11) 0.0041(11) -0.0045(12)
C18 0.0425(18) 0.0445(18) 0.0343(15) -0.0159(13) 0.0122(13) -0.0138(15)
C19 0.051(2) 0.0423(19) 0.062(2) -0.0239(16) 0.0262(16) -0.0012(16)
C20 0.046(2) 0.043(2) 0.069(2) -0.0112(17) 0.0138(17) 0.0163(16)
C21 0.0372(17) 0.0323(16) 0.0448(17) -0.0043(13) 0.0034(13) 0.0102(13)
C22 0.0177(13) 0.0200(13) 0.0372(14) 0.0077(10) 0.0028(10) 0.0009(10)
C23 0.0275(15) 0.0247(15) 0.0511(17) 0.0082(12) -0.0016(12) 0.0004(12)
C24 0.0285(17) 0.0245(16) 0.093(3) 0.0292(16) 0.0112(16) 0.0038(13)
C25 0.0339(17) 0.057(2) 0.058(2) 0.0393(17) 0.0156(15) 0.0123(16)
C26 0.0338(16) 0.055(2) 0.0373(16) 0.0226(14) 0.0094(12) 0.0100(15)
C27 0.0234(14) 0.0321(15) 0.0301(13) 0.0098(11) 0.0040(10) 0.0043(12)
C28 0.0246(14) 0.0150(12) 0.0344(13) -0.0031(10) 0.0024(10) -0.0034(10)
C29 0.0306(15) 0.0321(15) 0.0356(14) -0.0030(12) -0.0059(11) -0.0054(12)
C30 0.0260(15) 0.0315(16) 0.0478(17) 0.0099(12) 0.0090(12) -0.0029(12)
C31 0.0243(13) 0.0192(12) 0.0193(11) 0.0021(9) -0.0013(9) 0.0003(10)
C32 0.0278(14) 0.0212(13) 0.0236(12) 0.0026(10) -0.0004(10) 0.0008(11)
C33 0.0349(15) 0.0258(14) 0.0283(13) 0.0020(11) -0.0005(11) 0.0054(12)
C34 0.0487(18) 0.0201(13) 0.0347(14) 0.0030(11) -0.0029(12) 0.0028(13)
C35 0.0398(17) 0.0266(15) 0.0401(16) 0.0058(12) 0.0018(12) -0.0095(13)
C36 0.0322(15) 0.0283(15) 0.0294(13) 0.0031(11) 0.0034(11) -0.0003(12)
C37 0.0193(12) 0.0240(13) 0.0186(11) -0.0009(9) 0.0022(9) -0.0048(10)
C38 0.0323(15) 0.0265(14) 0.0245(12) 0.0028(10) 0.0042(10) -0.0012(12)
C39 0.0443(17) 0.0408(17) 0.0190(12) 0.0026(11) 0.0095(11) -0.0100(14)
C40 0.0390(16) 0.0370(16) 0.0260(13) -0.0081(11) 0.0137(11) -0.0120(14)
C41 0.0358(16) 0.0280(14) 0.0317(14) -0.0053(11) 0.0091(11) 0.0017(12)
C42 0.0323(14) 0.0296(14) 0.0200(12) -0.0016(10) 0.0035(10) 0.0007(12)
C43 0.0276(14) 0.0282(14) 0.0223(12) 0.0073(10) -0.0026(10) -0.0039(12)
C44 0.0313(16) 0.0448(19) 0.0383(16) 0.0054(13) -0.0063(12) 0.0082(14)
C45 0.0424(17) 0.0482(18) 0.0219(13) -0.0004(12) -0.0013(11) -0.0127(15)
C46 0.0212(12) 0.0210(12) 0.0176(11) 0.0022(9) 0.0006(9) -0.0026(10)
C47 0.0337(15) 0.0271(14) 0.0214(12) 0.0006(10) 0.0007(10) 0.0084(12)
C48 0.0439(17) 0.0416(17) 0.0206(12) -0.0029(11) 0.0023(11) 0.0124(14)
C49 0.0367(16) 0.0454(18) 0.0189(12) 0.0066(11) 0.0034(11) 0.0094(13)
C50 0.0330(15) 0.0293(14) 0.0258(13) 0.0108(11) 0.0017(10) 0.0074(12)
C51 0.0283(14) 0.0246(13) 0.0226(12) 0.0008(10) 0.0038(10) 0.0009(11)
C52 0.0153(11) 0.0192(12) 0.0239(12) -0.0015(9) 0.0025(9) -0.0004(10)
C53 0.0376(16) 0.0333(15) 0.0255(13) 0.0038(11) -0.0047(11) -0.0099(13)
C54 0.0423(18) 0.0385(17) 0.0354(15) -0.0009(12) -0.0101(12) -0.0180(14)
C55 0.0276(15) 0.0209(14) 0.0435(15) 0.0026(11) 0.0050(11) -0.0056(11)
C56 0.0343(16) 0.0322(15) 0.0311(14) 0.0101(11) 0.0041(11) -0.0055(13)
C57 0.0290(14) 0.0316(15) 0.0245(12) 0.0028(10) -0.0020(10) -0.0067(12)
C58 0.0249(14) 0.0340(15) 0.0275(13) -0.0050(11) -0.0002(10) 0.0063(12)
C59 0.0362(17) 0.050(2) 0.0395(16) 0.0020(14) 0.0118(13) 0.0016(14)
C60 0.0388(18) 0.0388(18) 0.0473(17) -0.0043(14) 0.0046(13) 0.0102(14)

loop_
_atom_type_symbol
_atom_type_scat_dispersion_real
_atom_type_scat_dispersion_imag
_atom_type_scat_Cromer_Mann_a1
_atom_type_scat_Cromer_Mann_b1
_atom_type_scat_Cromer_Mann_a2
_atom_type_scat_Cromer_Mann_b2
_atom_type_scat_Cromer_Mann_a3
_atom_type_scat_Cromer_Mann_b3
_atom_type_scat_Cromer_Mann_a4
_atom_type_scat_Cromer_Mann_b4
_atom_type_scat_Cromer_Mann_c
_atom_type_scat_source
C 0.0033 0.0016 2.3100 20.8439 1.0200 10.2075 1.5886 0.5687 0.8650 51.6512 0.2156 'International Tables Vol C 4.2.6.8 and 6.1.1.4'
H 0.0000 0.0000 0.4930 10.5109 0.3229 26.1257 0.1402 3.1424 0.0408 57.7998 0.0030 'International Tables Vol C 4.2.6.8 and 6.1.1.4'
N 0.0061 0.0033 12.2126 0.0057 3.1322 9.8933 2.0125 28.9975 1.1663 0.5826 -11.5290 'International Tables Vol C 4.2.6.8 and 6.1.1.4'
P 0.1023 0.0942 6.4345 1.9067 4.1791 27.1570 1.7800 0.5260 1.4908 68.1645 1.1149 'International Tables Vol C 4.2.6.8 and 6.1.1.4'
V 0.3005 0.5294 10.2971 6.8657 7.3511 0.4385 2.0703 26.8938 2.0571 102.4780 1.2199 'International Tables Vol C 4.2.6.8 and 6.1.1.4'
Fe 0.3463 0.8444 11.7695 4.7611 7.3573 0.3072 3.5222 15.3535 2.3045 76.8805 1.0369 'International Tables Vol C 4.2.6.8 and 6.1.1.4'

loop_
_geom_angle_atom_site_label_1
_geom_angle_atom_site_label_2
_geom_angle_atom_site_label_3
_geom_angle
_geom_angle_publ_flag
V1 Fe1 P1 75.21(2) yes
V1 Fe1 P2 75.03(2) yes
P1 Fe1 P2 114.60(3) yes
V1 Fe1 P3 74.63(2) yes
P1 Fe1 P3 109.15(3) yes
P2 Fe1 P3 116.72(3) yes
V1 Fe1 P4 173.78(2) yes
P1 Fe1 P4 109.34(2) yes
P2 Fe1 P4 99.01(2) yes
P3 Fe1 P4 107.13(2) yes
Fe1 V1 P1 55.480(18) yes
Fe1 V1 P2 55.409(18) yes
P1 V1 P2 91.63(2) yes
Fe1 V1 P3 56.066(18) yes
P1 V1 P3 88.50(2) yes
P2 V1 P3 93.61(2) yes
Fe1 V1 N1 95.33(6) yes
P1 V1 N1 40.09(6) yes
P2 V1 N1 122.10(6) yes
P3 V1 N1 109.93(6) yes
Fe1 V1 N2 95.33(6) yes
P1 V1 N2 115.63(6) yes
P2 V1 N2 40.06(6) yes
P3 V1 N2 123.54(6) yes
N1 V1 N2 121.33(8) yes
Fe1 V1 N3 95.57(6) yes
P1 V1 N3 119.67(6) yes
P2 V1 N3 114.85(6) yes
P3 V1 N3 40.11(6) yes
N1 V1 N3 116.96(8) yes
N2 V1 N3 119.07(8) yes
V1 P1 Fe1 49.311(16) yes
V1 P1 N1 47.06(6) yes
Fe1 P1 N1 96.12(7) yes
V1 P1 C1 132.37(7) yes
Fe1 P1 C1 119.74(8) yes
N1 P1 C1 109.72(10) yes
V1 P1 C7 121.52(8) yes
Fe1 P1 C7 124.73(8) yes
N1 P1 C7 102.12(10) yes
C1 P1 C7 102.19(10) yes
V1 P2 Fe1 49.563(17) yes
V1 P2 N2 47.03(7) yes
Fe1 P2 N2 96.44(7) yes
V1 P2 C16 122.19(9) yes
Fe1 P2 C16 120.49(8) yes
N2 P2 C16 105.35(10) yes
V1 P2 C22 133.29(8) yes
Fe1 P2 C22 124.75(9) yes
N2 P2 C22 107.37(10) yes
C16 P2 C22 100.40(12) yes
V1 P3 Fe1 49.307(16) yes
V1 P3 N3 46.67(6) yes
Fe1 P3 N3 95.35(7) yes
V1 P3 C31 117.52(8) yes
Fe1 P3 C31 121.26(7) yes
N3 P3 C31 103.46(10) yes
V1 P3 C37 134.61(8) yes
Fe1 P3 C37 125.09(8) yes
N3 P3 C37 105.80(10) yes
C31 P3 C37 102.38(11) yes
Fe1 P4 N4 113.17(7) yes
Fe1 P4 C46 117.00(8) yes
N4 P4 C46 103.01(10) yes
Fe1 P4 C52 119.98(8) yes
N4 P4 C52 102.09(10) yes
C46 P4 C52 99.01(10) yes
P1 N1 V1 92.85(9) yes
P1 N1 C13 126.87(15) yes
V1 N1 C13 139.06(15) yes
P2 N2 V1 92.92(9) yes
P2 N2 C28 128.77(16) yes
V1 N2 C28 137.92(16) yes
P3 N3 V1 93.23(8) yes
P3 N3 C43 126.81(16) yes
V1 N3 C43 139.25(16) yes
P4 N4 C58 130.10(17) yes
P4 N4 H4 113.9 no
C58 N4 H4 115.4 no
P1 C1 C2 124.61(18) yes
P1 C1 C6 117.24(18) yes
C2 C1 C6 118.1(2) yes
C1 C2 C3 120.9(2) yes
C1 C2 H21 119.9 no
C3 C2 H21 119.3 no
C2 C3 C4 119.8(2) yes
C2 C3 H31 120.6 no
C4 C3 H31 119.7 no
C3 C4 C5 119.8(2) yes
C3 C4 H41 120.2 no
C5 C4 H41 120.0 no
C4 C5 C6 120.0(2) yes
C4 C5 H51 119.8 no
C6 C5 H51 120.2 no
C1 C6 C5 121.4(2) yes
C1 C6 H61 119.8 no
C5 C6 H61 118.7 no
P1 C7 C8 117.19(17) yes
P1 C7 C12 124.79(19) yes
C8 C7 C12 118.0(2) yes
C7 C8 C9 121.7(2) yes
C7 C8 H81 119.0 no
C9 C8 H81 119.3 no
C8 C9 C10 119.8(2) yes
C8 C9 H91 119.6 no
C10 C9 H91 120.6 no
C9 C10 C11 119.7(2) yes
C9 C10 H101 120.1 no
C11 C10 H101 120.1 no
C10 C11 C12 120.4(2) yes
C10 C11 H111 120.4 no
C12 C11 H111 119.1 no
C11 C12 C7 120.4(2) yes
C11 C12 H121 120.8 no
C7 C12 H121 118.8 no
N1 C13 C14 110.3(2) yes
N1 C13 C15 111.7(2) yes
C14 C13 C15 110.2(2) yes
N1 C13 H131 107.5 no
C14 C13 H131 108.6 no
C15 C13 H131 108.4 no
C13 C14 H141 109.9 no
C13 C14 H142 108.3 no
H141 C14 H142 108.6 no
C13 C14 H143 109.9 no
H141 C14 H143 110.4 no
H142 C14 H143 109.6 no
C13 C15 H151 111.4 no
C13 C15 H152 109.6 no
H151 C15 H152 109.1 no
C13 C15 H153 109.3 no
H151 C15 H153 108.1 no
H152 C15 H153 109.3 no
P2 C16 C17 118.6(2) yes
P2 C16 C21 122.8(2) yes
C17 C16 C21 118.3(2) yes
C16 C17 C18 120.0(3) yes
C16 C17 H171 119.6 no
C18 C17 H171 120.3 no
C17 C18 C19 120.3(3) yes
C17 C18 H181 118.8 no
C19 C18 H181 120.9 no
C18 C19 C20 120.3(3) yes
C18 C19 H191 121.4 no
C20 C19 H191 118.3 no
C19 C20 C21 120.3(3) yes
C19 C20 H201 119.8 no
C21 C20 H201 119.9 no
C16 C21 C20 120.7(3) yes
C16 C21 H211 120.1 no
C20 C21 H211 119.1 no
P2 C22 C23 122.4(2) yes
P2 C22 C27 119.04(19) yes
C23 C22 C27 118.3(2) yes
C22 C23 C24 120.2(3) yes
C22 C23 H231 120.3 no
C24 C23 H231 119.5 no
C23 C24 C25 120.4(3) yes
C23 C24 H241 118.6 no
C25 C24 H241 120.9 no
C24 C25 C26 120.1(3) yes
C24 C25 H251 120.6 no
C26 C25 H251 119.4 no
C25 C26 C27 119.8(3) yes
C25 C26 H261 120.9 no
C27 C26 H261 119.3 no
C26 C27 C22 121.2(3) yes
C26 C27 H271 119.9 no
C22 C27 H271 118.9 no
N2 C28 C29 109.5(2) yes
N2 C28 C30 110.9(2) yes
C29 C28 C30 110.1(2) yes
N2 C28 H281 108.5 no
C29 C28 H281 108.9 no
C30 C28 H281 109.0 no
C28 C29 H291 110.4 no
C28 C29 H292 109.9 no
H291 C29 H292 108.1 no
C28 C29 H293 110.6 no
H291 C29 H293 109.5 no
H292 C29 H293 108.3 no
C28 C30 H301 111.0 no
C28 C30 H302 110.7 no
H301 C30 H302 106.7 no
C28 C30 H303 111.9 no
H301 C30 H303 108.6 no
H302 C30 H303 107.6 no
P3 C31 C32 116.62(18) yes
P3 C31 C36 125.55(19) yes
C32 C31 C36 117.6(2) yes
C31 C32 C33 121.6(2) yes
C31 C32 H321 118.3 no
C33 C32 H321 120.1 no
C32 C33 C34 120.2(3) yes
C32 C33 H331 119.5 no
C34 C33 H331 120.2 no
C33 C34 C35 119.6(3) yes
C33 C34 H341 121.0 no
C35 C34 H341 119.3 no
C34 C35 C36 120.4(3) yes
C34 C35 H351 121.2 no
C36 C35 H351 118.4 no
C35 C36 C31 120.5(3) yes
C35 C36 H361 120.6 no
C31 C36 H361 118.9 no
P3 C37 C38 124.54(19) yes
P3 C37 C42 117.05(17) yes
C38 C37 C42 118.0(2) yes
C37 C38 C39 120.5(3) yes
C37 C38 H381 119.5 no
C39 C38 H381 119.9 no
C38 C39 C40 120.5(2) yes
C38 C39 H391 118.7 no
C40 C39 H391 120.7 no
C39 C40 C41 119.8(2) yes
C39 C40 H401 120.9 no
C41 C40 H401 119.2 no
C40 C41 C42 119.7(3) yes
C40 C41 H411 120.2 no
C42 C41 H411 120.2 no
C41 C42 C37 121.5(2) yes
C41 C42 H421 119.3 no
C37 C42 H421 119.2 no
N3 C43 C44 110.20(19) yes
N3 C43 C45 110.9(2) yes
C44 C43 C45 110.8(2) yes
N3 C43 H431 108.1 no
C44 C43 H431 107.9 no
C45 C43 H431 108.8 no
C43 C44 H441 111.1 no
C43 C44 H442 111.7 no
H441 C44 H442 108.2 no
C43 C44 H443 110.0 no
H441 C44 H443 107.8 no
H442 C44 H443 108.0 no
C43 C45 H451 110.4 no
C43 C45 H452 108.5 no
H451 C45 H452 108.9 no
C43 C45 H453 108.9 no
H451 C45 H453 110.6 no
H452 C45 H453 109.6 no
P4 C46 C47 118.88(18) yes
P4 C46 C51 122.94(18) yes
C47 C46 C51 118.1(2) yes
C46 C47 C48 120.8(2) yes
C46 C47 H471 119.3 no
C48 C47 H471 119.9 no
C47 C48 C49 120.4(2) yes
C47 C48 H481 117.8 no
C49 C48 H481 121.8 no
C48 C49 C50 119.6(2) yes
C48 C49 H491 120.9 no
C50 C49 H491 119.5 no
C49 C50 C51 119.9(2) yes
C49 C50 H501 120.3 no
C51 C50 H501 119.8 no
C50 C51 C46 121.2(2) yes
C50 C51 H511 118.6 no
C46 C51 H511 120.2 no
P4 C52 C53 124.19(18) yes
P4 C52 C57 118.18(17) yes
C53 C52 C57 117.6(2) yes
C52 C53 C54 120.9(2) yes
C52 C53 H531 120.0 no
C54 C53 H531 119.1 no
C53 C54 C55 120.6(2) yes
C53 C54 H541 120.1 no
C55 C54 H541 119.3 no
C54 C55 C56 119.0(2) yes
C54 C55 H551 121.3 no
C56 C55 H551 119.7 no
C55 C56 C57 120.5(2) yes
C55 C56 H561 119.7 no
C57 C56 H561 119.9 no
C52 C57 C56 121.4(2) yes
C52 C57 H571 118.6 no
C56 C57 H571 119.9 no
N4 C58 C59 112.3(2) yes
N4 C58 C60 109.3(2) yes
C59 C58 C60 109.7(2) yes
N4 C58 H581 108.3 no
C59 C58 H581 108.4 no
C60 C58 H581 108.8 no
C58 C59 H591 108.5 no
C58 C59 H592 108.8 no
H591 C59 H592 108.1 no
C58 C59 H593 110.9 no
H591 C59 H593 110.3 no
H592 C59 H593 110.1 no
C58 C60 H601 108.4 no
C58 C60 H602 108.7 no
H601 C60 H602 109.2 no
C58 C60 H603 110.8 no
H601 C60 H603 108.9 no
H602 C60 H603 110.9 no

loop_
_geom_bond_atom_site_label_1
_geom_bond_atom_site_label_2
_geom_bond_distance
_geom_bond_publ_flag
Fe1 V1 2.0565(5) yes
Fe1 P1 2.2346(6) yes
Fe1 P2 2.2244(7) yes
Fe1 P3 2.2504(6) yes
Fe1 P4 2.3298(6) yes
V1 P1 2.6223(7) yes
V1 P2 2.6103(7) yes
V1 P3 2.6153(7) yes
V1 N1 1.9220(18) yes
V1 N2 1.9123(19) yes
V1 N3 1.9053(18) yes
P1 N1 1.6909(19) yes
P1 C1 1.843(2) yes
P1 C7 1.848(2) yes
P2 N2 1.682(2) yes
P2 C16 1.848(2) yes
P2 C22 1.840(2) yes
P3 N3 1.687(2) yes
P3 C31 1.846(2) yes
P3 C37 1.845(2) yes
P4 N4 1.695(2) yes
P4 C46 1.842(2) yes
P4 C52 1.848(2) yes
N1 C13 1.472(3) yes
N2 C28 1.470(3) yes
N3 C43 1.467(3) yes
N4 C58 1.472(3) yes
N4 H4 0.852 no
C1 C2 1.393(3) yes
C1 C6 1.390(3) yes
C2 C3 1.391(3) yes
C2 H21 0.936 no
C3 C4 1.392(4) yes
C3 H31 0.930 no
C4 C5 1.380(4) yes
C4 H41 0.947 no
C5 C6 1.382(3) yes
C5 H51 0.931 no
C6 H61 0.935 no
C7 C8 1.387(3) yes
C7 C12 1.393(3) yes
C8 C9 1.384(3) yes
C8 H81 0.945 no
C9 C10 1.381(4) yes
C9 H91 0.922 no
C10 C11 1.376(4) yes
C10 H101 0.935 no
C11 C12 1.396(3) yes
C11 H111 0.922 no
C12 H121 0.928 no
C13 C14 1.523(4) yes
C13 C15 1.519(4) yes
C13 H131 0.985 no
C14 H141 0.953 no
C14 H142 0.964 no
C14 H143 0.955 no
C15 H151 0.966 no
C15 H152 0.963 no
C15 H153 0.978 no
C16 C17 1.396(3) yes
C16 C21 1.392(4) yes
C17 C18 1.396(4) yes
C17 H171 0.932 no
C18 C19 1.373(4) yes
C18 H181 0.945 no
C19 C20 1.363(5) yes
C19 H191 0.927 no
C20 C21 1.388(4) yes
C20 H201 0.933 no
C21 H211 0.941 no
C22 C23 1.400(4) yes
C22 C27 1.382(4) yes
C23 C24 1.389(4) yes
C23 H231 0.926 no
C24 C25 1.380(5) yes
C24 H241 0.936 no
C25 C26 1.368(5) yes
C25 H251 0.944 no
C26 C27 1.396(3) yes
C26 H261 0.936 no
C27 H271 0.941 no
C28 C29 1.522(3) yes
C28 C30 1.526(3) yes
C28 H281 0.993 no
C29 H291 0.972 no
C29 H292 0.962 no
C29 H293 0.946 no
C30 H301 0.957 no
C30 H302 0.965 no
C30 H303 0.961 no
C31 C32 1.399(3) yes
C31 C36 1.393(3) yes
C32 C33 1.378(4) yes
C32 H321 0.921 no
C33 C34 1.376(4) yes
C33 H331 0.956 no
C34 C35 1.381(4) yes
C34 H341 0.942 no
C35 C36 1.398(4) yes
C35 H351 0.934 no
C36 H361 0.939 no
C37 C38 1.401(3) yes
C37 C42 1.385(3) yes
C38 C39 1.388(3) yes
C38 H381 0.928 no
C39 C40 1.373(4) yes
C39 H391 0.912 no
C40 C41 1.385(4) yes
C40 H401 0.941 no
C41 C42 1.389(3) yes
C41 H411 0.913 no
C42 H421 0.940 no
C43 C44 1.512(4) yes
C43 C45 1.524(4) yes
C43 H431 0.961 no
C44 H441 0.964 no
C44 H442 0.975 no
C44 H443 0.965 no
C45 H451 0.964 no
C45 H452 0.959 no
C45 H453 0.976 no
C46 C47 1.392(3) yes
C46 C51 1.389(3) yes
C47 C48 1.385(3) yes
C47 H471 0.941 no
C48 C49 1.387(4) yes
C48 H481 0.919 no
C49 C50 1.378(4) yes
C49 H491 0.935 no
C50 C51 1.393(3) yes
C50 H501 0.954 no
C51 H511 0.938 no
C52 C53 1.385(3) yes
C52 C57 1.387(3) yes
C53 C54 1.390(4) yes
C53 H531 0.951 no
C54 C55 1.372(4) yes
C54 H541 0.922 no
C55 C56 1.379(4) yes
C55 H551 0.943 no
C56 C57 1.378(4) yes
C56 H561 0.942 no
C57 H571 0.934 no
C58 C59 1.523(4) yes
C58 C60 1.523(4) yes
C58 H581 1.011 no
C59 H591 0.984 no
C59 H592 0.988 no
C59 H593 0.977 no
C60 H601 0.996 no
C60 H602 0.987 no
C60 H603 0.997 no
